data_7718880
loop_
_publ_author_name
'Basu, Debayan'
'Chakraborty, Sudipta'
'Chakraborty, Gourav'
'Bhattacharya, Saptarshi'
'Patra, Niladri'
'Nayek, Hari Pada'

_publ_section_title
;
 Solvent-free Hydrosilylation of Carbonyl Compounds Catalyzed by
 Organotin(IV) Compounds
;
_journal_name_full 'Dalton Transactions'
_journal_paper_doi 10.1039/D5DT01033K
_journal_year 2025
_chemical_formula_moiety 'C22 H27 Cl2 N O2 Sn'
_chemical_formula_sum 'C22 H27 Cl2 N O2 Sn'
_chemical_formula_weight 527.03
_space_group_crystal_system monoclinic
_space_group_IT_number 14
_space_group_name_Hall '-P 2yn'
_space_group_name_H-M_alt 'P 1 21/n 1'
_atom_sites_solution_hydrogens geom
_audit_creation_date 2025-06-04
_audit_creation_method
;
Olex2 1.2-ac3
(compiled 2016.08.26 svn.r3337 for Rigaku Oxford Diffraction, GUI svn.r5221)
;
_audit_update_record
;
2025-06-06 deposited with the CCDC.	2025-06-12 downloaded from the CCDC.
;
_cell_angle_alpha 90
_cell_angle_beta 98.030(4)
_cell_angle_gamma 90
_cell_formula_units_Z 4
_cell_length_a 13.1342(5)
_cell_length_b 7.9389(5)
_cell_length_c 21.8868(11)
_cell_measurement_reflns_used 4356
_cell_measurement_temperature 293(2)
_cell_measurement_theta_max 27.8280
_cell_measurement_theta_min 2.5650
_cell_volume 2259.8(2)
_computing_cell_refinement 'CrysAlisPro 1.171.40.69a (Rigaku OD, 2020)'
_computing_data_collection 'CrysAlisPro 1.171.40.69a (Rigaku OD, 2020)'
_computing_data_reduction 'CrysAlisPro 1.171.40.69a (Rigaku OD, 2020)'
_computing_molecular_graphics 'Olex2 (Dolomanov et al., 2009)'
_computing_publication_material 'Olex2 (Dolomanov et al., 2009)'
_computing_structure_refinement 'ShelXL (Sheldrick, 2015)'
_computing_structure_solution 'SHELXT 2014/5 (Sheldrick, 2014)'
_diffrn_ambient_temperature 293(2)
_diffrn_detector_area_resol_mean 8.0303
_diffrn_detector_type EosS2
_diffrn_measured_fraction_theta_full 1.000
_diffrn_measured_fraction_theta_max 1.000
_diffrn_measurement_details
;
List of Runs (angles in degrees, time in seconds):

  # Type    Start    End  Width  t~exp~   \w     \q     \k     \f   Frames
#--------------------------------------------------------------------------
  1  \w    -15.00  73.00   1.00    7.83    --   14.45  19.00  30.00   88
  2  \w      4.00  38.00   1.00    7.83    --   14.45  77.00-120.00   34
  3  \w    -26.00   3.00   1.00    7.83    --  -16.48 -77.00 -30.00   29
  4  \w    -26.00  38.00   1.00    7.83    --  -16.48  19.00-120.00   64
;
_diffrn_measurement_device 'four-circle diffractometer'
_diffrn_measurement_device_type 'SuperNova, Single source at offset/far, EosS2'
_diffrn_measurement_method '\w scans'
_diffrn_radiation_type MoK\a
_diffrn_radiation_wavelength 0.71073
_diffrn_reflns_av_R_equivalents 0.0337
_diffrn_reflns_av_unetI/netI 0.0506
_diffrn_reflns_Laue_measured_fraction_full 1.000
_diffrn_reflns_Laue_measured_fraction_max 1.000
_diffrn_reflns_limit_h_max 15
_diffrn_reflns_limit_h_min -11
_diffrn_reflns_limit_k_max 6
_diffrn_reflns_limit_k_min -9
_diffrn_reflns_limit_l_max 26
_diffrn_reflns_limit_l_min -25
_diffrn_reflns_number 8907
_diffrn_reflns_point_group_measured_fraction_full 1.000
_diffrn_reflns_point_group_measured_fraction_max 1.000
_diffrn_reflns_theta_full 25.025
_diffrn_reflns_theta_max 25.025
_diffrn_reflns_theta_min 1.879
_exptl_absorpt_coefficient_mu 1.384
_exptl_absorpt_correction_T_max 1.00000
_exptl_absorpt_correction_T_min 0.35329
_exptl_absorpt_correction_type multi-scan
_exptl_absorpt_process_details
;
CrysAlisPro 1.171.40.69a (Rigaku Oxford Diffraction, 2020)
Empirical absorption correction using spherical harmonics,
 implemented in SCALE3 ABSPACK scaling algorithm.
;
_exptl_crystal_colour 'clear reddish red'
_exptl_crystal_colour_lustre clear
_exptl_crystal_colour_modifier reddish
_exptl_crystal_colour_primary red
_exptl_crystal_density_diffrn 1.549
_exptl_crystal_description needle
_exptl_crystal_F_000 1064
_exptl_crystal_size_max 0.13
_exptl_crystal_size_mid 0.12
_exptl_crystal_size_min 0.1
_refine_diff_density_max 0.699
_refine_diff_density_min -0.473
_refine_diff_density_rms 0.080
_refine_ls_extinction_method none
_refine_ls_goodness_of_fit_ref 1.040
_refine_ls_hydrogen_treatment constr
_refine_ls_matrix_type full
_refine_ls_number_parameters 247
_refine_ls_number_reflns 4000
_refine_ls_number_restraints 1
_refine_ls_restrained_S_all 1.041
_refine_ls_R_factor_all 0.0506
_refine_ls_R_factor_gt 0.0393
_refine_ls_shift/su_max 0.000
_refine_ls_shift/su_mean 0.000
_refine_ls_structure_factor_coef Fsqd
_refine_ls_weighting_details 'w=1/[\s^2^(Fo^2^)+(0.0359P)^2^+1.0339P] where P=(Fo^2^+2Fc^2^)/3'
_refine_ls_weighting_scheme calc
_refine_ls_wR_factor_gt 0.0841
_refine_ls_wR_factor_ref 0.0906
_reflns_Friedel_coverage 0.000
_reflns_number_gt 3290
_reflns_number_total 4000
_reflns_threshold_expression 'I > 2\s(I)'
_cod_data_source_file d5dt01033k2.cif
_cod_data_source_block 3
_cod_database_code 7718880
_shelx_space_group_comment
;
The symmetry employed for this shelxl refinement is uniquely defined
by the following loop, which should always be used as a source of
symmetry information in preference to the above space-group names.
They are only intended as comments.
;
_olex2_refinement_description
;
1. Fixed Uiso
 At 1.2 times of:
  All C(H) groups, All C(H,H) groups
 At 1.5 times of:
  All C(H,H,H) groups
2. Restrained distances
 C20-C21
 1.5 with sigma of 0.02
3. Uiso/Uaniso restraints and constraints
Uanis(C17) = Uanis(C18)
4.a Secondary CH2 refined with riding coordinates:
 C15(H15A,H15B), C16(H16A,H16B), C17(H17A,H17B), C19(H19A,H19B), C20(H20A,
 H20B), C21(H21A,H21B)
4.b Me refined with riding coordinates:
 C14(H14A,H14B,H14C), C18(H18A,H18B,H18C), C22(H22A,H22B,H22C)
4.c Aromatic/amide H refined with riding coordinates:
 C3(H3), C5(H5), C7(H7), C9(H9), C11(H11), C12(H12)
;
_shelx_shelxl_version_number 2014/7
_olex2_submission_special_instructions 'No special instructions were received'
_oxdiff_exptl_absorpt_empirical_details
;
Empirical correction (ABSPACK) includes:
- Absorption correction using spherical harmonics
- Frame scaling
;

loop_
_space_group_symop_operation_xyz
'x, y, z'
'-x+1/2, y+1/2, -z+1/2'
'-x, -y, -z'
'x-1/2, -y-1/2, z-1/2'

loop_
_atom_site_label
_atom_site_type_symbol
_atom_site_fract_x
_atom_site_fract_y
_atom_site_fract_z
_atom_site_U_iso_or_equiv
_atom_site_adp_type
_atom_site_occupancy
_atom_site_site_symmetry_order
_atom_site_calc_flag
_atom_site_refinement_flags_posn
_atom_site_refinement_flags_adp
_atom_site_refinement_flags_occupancy
_atom_site_disorder_assembly
_atom_site_disorder_group
C1 C 0.8052(3) 0.2864(5) 0.67820(18) 0.0376(10) Uani 1 1 d . . . . .
C2 C 0.9123(3) 0.2529(6) 0.68936(18) 0.0420(10) Uani 1 1 d . . . . .
C3 C 0.9725(3) 0.2973(6) 0.7430(2) 0.0467(11) Uani 1 1 d . . . . .
H3 H 1.0425 0.2741 0.7487 0.056 Uiso 1 1 calc R . . . .
C4 C 0.9279(3) 0.3771(5) 0.78852(19) 0.0430(11) Uani 1 1 d . . . . .
C5 C 0.8236(3) 0.4068(5) 0.78160(18) 0.0396(10) Uani 1 1 d . . . . .
H5 H 0.7943 0.4568 0.8134 0.048 Uiso 1 1 calc R . . . .
C6 C 0.7620(3) 0.3617(5) 0.72686(18) 0.0363(9) Uani 1 1 d . . . . .
C7 C 0.6522(3) 0.3890(5) 0.72283(19) 0.0403(10) Uani 1 1 d . . . . .
H7 H 0.6271 0.4160 0.7593 0.048 Uiso 1 1 calc R . . . .
C8 C 0.4791(3) 0.4007(5) 0.67538(19) 0.0384(10) Uani 1 1 d . . . . .
C9 C 0.4310(3) 0.3868(6) 0.7279(2) 0.0487(12) Uani 1 1 d . . . . .
H9 H 0.4704 0.3624 0.7655 0.058 Uiso 1 1 calc R . . . .
C10 C 0.3263(3) 0.4084(6) 0.7256(2) 0.0556(13) Uani 1 1 d . . . . .
C11 C 0.2710(3) 0.4414(7) 0.6679(2) 0.0613(14) Uani 1 1 d . . . . .
H11 H 0.2003 0.4560 0.6650 0.074 Uiso 1 1 calc R . . . .
C12 C 0.3156(3) 0.4535(7) 0.6150(2) 0.0562(13) Uani 1 1 d . . . . .
H12 H 0.2750 0.4744 0.5775 0.067 Uiso 1 1 calc R . . . .
C13 C 0.4221(3) 0.4343(6) 0.6174(2) 0.0428(10) Uani 1 1 d . . . . .
C14 C 0.2749(3) 0.3992(8) 0.7824(3) 0.083(2) Uani 1 1 d . . . . .
H14A H 0.2024 0.4173 0.7715 0.125 Uiso 1 1 calc R . . . .
H14B H 0.2865 0.2901 0.8010 0.125 Uiso 1 1 calc R . . . .
H14C H 0.3030 0.4842 0.8111 0.125 Uiso 1 1 calc R . . . .
C15 C 0.6884(3) 0.6254(5) 0.5734(2) 0.0518(12) Uani 1 1 d . . . . .
H15A H 0.6797 0.6584 0.5303 0.062 Uiso 1 1 calc R . . . .
H15B H 0.6462 0.7009 0.5940 0.062 Uiso 1 1 calc R . . . .
C16 C 0.7989(4) 0.6599(7) 0.5994(2) 0.0666(14) Uani 1 1 d . . . . .
H16A H 0.8100 0.7808 0.6000 0.080 Uiso 1 1 calc R . . . .
H16B H 0.8107 0.6207 0.6418 0.080 Uiso 1 1 calc R . . . .
C17 C 0.8744(4) 0.5813(8) 0.5656(3) 0.0932(15) Uani 1 1 d . . . . .
H17A H 0.8627 0.6195 0.5231 0.112 Uiso 1 1 calc R . . . .
H17B H 0.8646 0.4602 0.5655 0.112 Uiso 1 1 calc R . . . .
C18 C 0.9883(4) 0.6225(8) 0.5938(3) 0.0932(15) Uani 1 1 d . . . . .
H18A H 1.0347 0.5679 0.5699 0.140 Uiso 1 1 calc R . . . .
H18B H 0.9990 0.7421 0.5931 0.140 Uiso 1 1 calc R . . . .
H18C H 1.0009 0.5828 0.6356 0.140 Uiso 1 1 calc R . . . .
C19 C 0.5935(3) 0.1822(6) 0.5132(2) 0.0506(11) Uani 1 1 d . . . . .
H19A H 0.5366 0.1181 0.5252 0.061 Uiso 1 1 calc R . . . .
H19B H 0.5693 0.2326 0.4735 0.061 Uiso 1 1 calc R . . . .
C20 C 0.6758(4) 0.0597(6) 0.5037(2) 0.0627(14) Uani 1 1 d D . . . .
H20A H 0.7054 0.0153 0.5435 0.075 Uiso 1 1 calc R . . . .
H20B H 0.6448 -0.0338 0.4793 0.075 Uiso 1 1 calc R . . . .
C21 C 0.7572(4) 0.1284(7) 0.4736(3) 0.0737(16) Uani 1 1 d D . . . .
H21A H 0.7913 0.2172 0.4991 0.088 Uiso 1 1 calc R . . . .
H21B H 0.7276 0.1784 0.4347 0.088 Uiso 1 1 calc R . . . .
C22 C 0.8397(4) -0.0072(9) 0.4608(3) 0.095(2) Uani 1 1 d . . . . .
H22A H 0.8918 0.0458 0.4407 0.143 Uiso 1 1 calc R . . . .
H22B H 0.8707 -0.0554 0.4991 0.143 Uiso 1 1 calc R . . . .
H22C H 0.8069 -0.0943 0.4347 0.143 Uiso 1 1 calc R . . . .
Cl1 Cl 0.96800(9) 0.15102(19) 0.63206(6) 0.0671(4) Uani 1 1 d . . . . .
Cl2 Cl 1.00560(9) 0.43855(19) 0.85582(6) 0.0664(4) Uani 1 1 d . . . . .
N1 N 0.5860(2) 0.3794(4) 0.67352(15) 0.0361(8) Uani 1 1 d . . . . .
O1 O 0.46826(18) 0.4487(4) 0.56730(13) 0.0538(8) Uani 1 1 d . . . . .
O2 O 0.75173(17) 0.2436(4) 0.62538(11) 0.0416(7) Uani 1 1 d . . . . .
Sn1 Sn 0.62469(2) 0.38025(4) 0.57734(2) 0.03708(12) Uani 1 1 d . . . . .

loop_
_atom_site_aniso_label
_atom_site_aniso_U_11
_atom_site_aniso_U_22
_atom_site_aniso_U_33
_atom_site_aniso_U_23
_atom_site_aniso_U_13
_atom_site_aniso_U_12
C1 0.0324(19) 0.037(2) 0.042(2) 0.005(2) -0.0018(17) 0.0010(19)
C2 0.036(2) 0.045(3) 0.044(2) 0.003(2) 0.0030(18) 0.013(2)
C3 0.030(2) 0.053(3) 0.054(3) 0.006(2) -0.0024(19) 0.006(2)
C4 0.039(2) 0.045(3) 0.040(2) 0.009(2) -0.0108(18) -0.006(2)
C5 0.039(2) 0.047(3) 0.032(2) 0.002(2) 0.0005(17) 0.001(2)
C6 0.0326(19) 0.037(2) 0.037(2) 0.0034(19) -0.0016(16) 0.0027(19)
C7 0.033(2) 0.051(3) 0.036(2) -0.004(2) 0.0027(17) 0.003(2)
C8 0.0236(18) 0.048(3) 0.042(2) -0.004(2) -0.0006(16) 0.0027(19)
C9 0.036(2) 0.062(3) 0.048(3) 0.002(2) 0.0048(19) -0.007(2)
C10 0.032(2) 0.074(4) 0.061(3) -0.006(3) 0.010(2) -0.009(2)
C11 0.029(2) 0.082(4) 0.073(4) 0.002(3) 0.005(2) 0.003(2)
C12 0.032(2) 0.077(4) 0.057(3) 0.000(3) -0.0043(19) 0.009(2)
C13 0.032(2) 0.047(3) 0.048(3) -0.008(2) 0.0013(18) 0.001(2)
C14 0.049(3) 0.128(6) 0.077(4) 0.009(4) 0.023(3) -0.007(3)
C15 0.053(3) 0.044(3) 0.058(3) -0.005(2) 0.004(2) -0.002(2)
C16 0.071(3) 0.053(3) 0.072(4) 0.009(3) -0.005(3) -0.003(3)
C17 0.066(2) 0.090(3) 0.124(4) 0.011(3) 0.014(3) 0.000(2)
C18 0.066(2) 0.090(3) 0.124(4) 0.011(3) 0.014(3) 0.000(2)
C19 0.058(3) 0.050(3) 0.041(3) -0.007(2) -0.001(2) 0.000(2)
C20 0.083(3) 0.053(3) 0.047(3) 0.003(3) -0.005(2) 0.005(3)
C21 0.075(3) 0.070(4) 0.075(4) 0.011(3) 0.009(3) -0.003(3)
C22 0.083(4) 0.102(5) 0.110(5) 0.013(4) 0.040(3) 0.021(4)
Cl1 0.0510(6) 0.0875(10) 0.0624(8) -0.0145(7) 0.0063(6) 0.0272(7)
Cl2 0.0512(6) 0.0908(11) 0.0502(7) -0.0041(7) -0.0177(5) -0.0034(7)
N1 0.0281(15) 0.039(2) 0.041(2) -0.0037(16) 0.0011(14) 0.0014(15)
O1 0.0333(14) 0.086(3) 0.0400(17) -0.0015(17) -0.0032(12) 0.0077(16)
O2 0.0340(13) 0.0504(19) 0.0373(16) -0.0098(14) -0.0051(11) 0.0121(14)
Sn1 0.03021(16) 0.0424(2) 0.03730(18) -0.00640(14) -0.00008(11) 0.00227(13)

loop_
_atom_type_symbol
_atom_type_description
_atom_type_scat_dispersion_real
_atom_type_scat_dispersion_imag
_atom_type_scat_source
C C 0.0033 0.0016 'International Tables Vol C Tables 4.2.6.8 and 6.1.1.4'
H H 0.0000 0.0000 'International Tables Vol C Tables 4.2.6.8 and 6.1.1.4'
Cl Cl 0.1484 0.1585 'International Tables Vol C Tables 4.2.6.8 and 6.1.1.4'
N N 0.0061 0.0033 'International Tables Vol C Tables 4.2.6.8 and 6.1.1.4'
O O 0.0106 0.0060 'International Tables Vol C Tables 4.2.6.8 and 6.1.1.4'
Sn Sn -0.6537 1.4246 'International Tables Vol C Tables 4.2.6.8 and 6.1.1.4'

loop_
_geom_angle_atom_site_label_1
_geom_angle_atom_site_label_2
_geom_angle_atom_site_label_3
_geom_angle
_geom_angle_site_symmetry_1
_geom_angle_site_symmetry_3
_geom_angle_publ_flag
C6 C1 C2 116.3(3) . . ?
O2 C1 C2 119.9(4) . . ?
O2 C1 C6 123.7(3) . . ?
C1 C2 Cl1 118.1(3) . . ?
C3 C2 C1 122.7(4) . . ?
C3 C2 Cl1 119.2(3) . . ?
C2 C3 H3 120.4 . . ?
C2 C3 C4 119.1(4) . . ?
C4 C3 H3 120.4 . . ?
C3 C4 Cl2 118.9(3) . . ?
C5 C4 C3 121.0(4) . . ?
C5 C4 Cl2 120.1(3) . . ?
C4 C5 H5 120.0 . . ?
C4 C5 C6 120.0(4) . . ?
C6 C5 H5 120.0 . . ?
C1 C6 C7 121.3(3) . . ?
C5 C6 C1 120.8(3) . . ?
C5 C6 C7 117.8(4) . . ?
C6 C7 H7 116.9 . . ?
N1 C7 C6 126.2(4) . . ?
N1 C7 H7 116.9 . . ?
C9 C8 C13 121.0(3) . . ?
C9 C8 N1 125.4(4) . . ?
C13 C8 N1 113.6(3) . . ?
C8 C9 H9 119.2 . . ?
C10 C9 C8 121.7(4) . . ?
C10 C9 H9 119.2 . . ?
C9 C10 C11 116.6(4) . . ?
C9 C10 C14 121.7(4) . . ?
C11 C10 C14 121.7(4) . . ?
C10 C11 H11 118.3 . . ?
C12 C11 C10 123.3(4) . . ?
C12 C11 H11 118.3 . . ?
C11 C12 H12 119.9 . . ?
C11 C12 C13 120.2(4) . . ?
C13 C12 H12 119.9 . . ?
C12 C13 C8 117.2(4) . . ?
O1 C13 C8 120.9(3) . . ?
O1 C13 C12 121.9(4) . . ?
C10 C14 H14A 109.5 . . ?
C10 C14 H14B 109.5 . . ?
C10 C14 H14C 109.5 . . ?
H14A C14 H14B 109.5 . . ?
H14A C14 H14C 109.5 . . ?
H14B C14 H14C 109.5 . . ?
H15A C15 H15B 106.8 . . ?
C16 C15 H15A 107.1 . . ?
C16 C15 H15B 107.1 . . ?
C16 C15 Sn1 121.0(3) . . ?
Sn1 C15 H15A 107.1 . . ?
Sn1 C15 H15B 107.1 . . ?
C15 C16 H16A 108.6 . . ?
C15 C16 H16B 108.6 . . ?
H16A C16 H16B 107.6 . . ?
C17 C16 C15 114.6(5) . . ?
C17 C16 H16A 108.6 . . ?
C17 C16 H16B 108.6 . . ?
C16 C17 H17A 109.0 . . ?
C16 C17 H17B 109.0 . . ?
C16 C17 C18 112.9(5) . . ?
H17A C17 H17B 107.8 . . ?
C18 C17 H17A 109.0 . . ?
C18 C17 H17B 109.0 . . ?
C17 C18 H18A 109.5 . . ?
C17 C18 H18B 109.5 . . ?
C17 C18 H18C 109.5 . . ?
H18A C18 H18B 109.5 . . ?
H18A C18 H18C 109.5 . . ?
H18B C18 H18C 109.5 . . ?
H19A C19 H19B 106.9 . . ?
C20 C19 H19A 107.3 . . ?
C20 C19 H19B 107.3 . . ?
C20 C19 Sn1 120.2(3) . . ?
Sn1 C19 H19A 107.3 . . ?
Sn1 C19 H19B 107.3 . . ?
C19 C20 H20A 108.6 . . ?
C19 C20 H20B 108.6 . . ?
H20A C20 H20B 107.6 . . ?
C21 C20 C19 114.6(4) . . ?
C21 C20 H20A 108.6 . . ?
C21 C20 H20B 108.6 . . ?
C20 C21 H21A 108.9 . . ?
C20 C21 H21B 108.9 . . ?
C20 C21 C22 113.3(5) . . ?
H21A C21 H21B 107.7 . . ?
C22 C21 H21A 108.9 . . ?
C22 C21 H21B 108.9 . . ?
C21 C22 H22A 109.5 . . ?
C21 C22 H22B 109.5 . . ?
C21 C22 H22C 109.5 . . ?
H22A C22 H22B 109.5 . . ?
H22A C22 H22C 109.5 . . ?
H22B C22 H22C 109.5 . . ?
C7 N1 C8 121.5(3) . . ?
C7 N1 Sn1 124.9(2) . . ?
C8 N1 Sn1 112.5(2) . . ?
C13 O1 Sn1 116.3(2) . . ?
C1 O2 Sn1 125.9(2) . . ?
C15 Sn1 N1 100.59(15) . . ?
C15 Sn1 O2 101.55(14) . . ?
C19 Sn1 C15 134.18(18) . . ?
C19 Sn1 N1 125.17(15) . . ?
C19 Sn1 O2 90.83(14) . . ?
O1 Sn1 C15 98.23(15) . . ?
O1 Sn1 C19 91.55(14) . . ?
O1 Sn1 N1 75.65(11) . . ?
O1 Sn1 O2 149.80(11) . . ?
O2 Sn1 N1 78.44(10) . . ?

loop_
_geom_bond_atom_site_label_1
_geom_bond_atom_site_label_2
_geom_bond_distance
_geom_bond_site_symmetry_2
_geom_bond_publ_flag
C1 C2 1.418(5) . ?
C1 C6 1.408(5) . ?
C1 O2 1.311(4) . ?
C2 C3 1.367(5) . ?
C2 Cl1 1.738(4) . ?
C3 H3 0.9300 . ?
C3 C4 1.378(6) . ?
C4 C5 1.377(5) . ?
C4 Cl2 1.740(4) . ?
C5 H5 0.9300 . ?
C5 C6 1.396(5) . ?
C6 C7 1.448(5) . ?
C7 H7 0.9300 . ?
C7 N1 1.290(5) . ?
C8 C9 1.391(5) . ?
C8 C13 1.406(5) . ?
C8 N1 1.421(4) . ?
C9 H9 0.9300 . ?
C9 C10 1.380(5) . ?
C10 C11 1.391(6) . ?
C10 C14 1.496(6) . ?
C11 H11 0.9300 . ?
C11 C12 1.372(6) . ?
C12 H12 0.9300 . ?
C12 C13 1.400(5) . ?
C13 O1 1.330(5) . ?
C14 H14A 0.9600 . ?
C14 H14B 0.9600 . ?
C14 H14C 0.9600 . ?
C15 H15A 0.9700 . ?
C15 H15B 0.9700 . ?
C15 C16 1.509(6) . ?
C15 Sn1 2.125(4) . ?
C16 H16A 0.9700 . ?
C16 H16B 0.9700 . ?
C16 C17 1.458(8) . ?
C17 H17A 0.9700 . ?
C17 H17B 0.9700 . ?
C17 C18 1.572(7) . ?
C18 H18A 0.9600 . ?
C18 H18B 0.9600 . ?
C18 H18C 0.9600 . ?
C19 H19A 0.9700 . ?
C19 H19B 0.9700 . ?
C19 C20 1.490(6) . ?
C19 Sn1 2.109(4) . ?
C20 H20A 0.9700 . ?
C20 H20B 0.9700 . ?
C20 C21 1.440(6) . ?
C21 H21A 0.9700 . ?
C21 H21B 0.9700 . ?
C21 C22 1.580(7) . ?
C22 H22A 0.9600 . ?
C22 H22B 0.9600 . ?
C22 H22C 0.9600 . ?
N1 Sn1 2.233(3) . ?
O1 Sn1 2.107(2) . ?
O2 Sn1 2.139(2) . ?

loop_
_geom_torsion_atom_site_label_1
_geom_torsion_atom_site_label_2
_geom_torsion_atom_site_label_3
_geom_torsion_atom_site_label_4
_geom_torsion
_geom_torsion_site_symmetry_1
_geom_torsion_site_symmetry_2
_geom_torsion_site_symmetry_3
_geom_torsion_site_symmetry_4
_geom_torsion_publ_flag
C1 C2 C3 C4 0.4(7) . . . . ?
C1 C6 C7 N1 -13.6(7) . . . . ?
C2 C1 C6 C5 2.8(6) . . . . ?
C2 C1 C6 C7 -174.8(4) . . . . ?
C2 C1 O2 Sn1 -144.8(3) . . . . ?
C2 C3 C4 C5 2.4(7) . . . . ?
C2 C3 C4 Cl2 -178.2(3) . . . . ?
C3 C4 C5 C6 -2.5(7) . . . . ?
C4 C5 C6 C1 -0.2(6) . . . . ?
C4 C5 C6 C7 177.4(4) . . . . ?
C5 C6 C7 N1 168.7(4) . . . . ?
C6 C1 C2 C3 -2.9(6) . . . . ?
C6 C1 C2 Cl1 177.0(3) . . . . ?
C6 C1 O2 Sn1 37.0(6) . . . . ?
C6 C7 N1 C8 176.9(4) . . . . ?
C6 C7 N1 Sn1 -15.8(6) . . . . ?
C8 C9 C10 C11 1.2(7) . . . . ?
C8 C9 C10 C14 -177.9(5) . . . . ?
C8 C13 O1 Sn1 9.6(5) . . . . ?
C9 C8 C13 C12 0.2(7) . . . . ?
C9 C8 C13 O1 179.5(4) . . . . ?
C9 C8 N1 C7 -18.8(6) . . . . ?
C9 C8 N1 Sn1 172.5(3) . . . . ?
C9 C10 C11 C12 -0.3(8) . . . . ?
C10 C11 C12 C13 -0.8(8) . . . . ?
C11 C12 C13 C8 0.8(7) . . . . ?
C11 C12 C13 O1 -178.5(5) . . . . ?
C12 C13 O1 Sn1 -171.1(4) . . . . ?
C13 C8 C9 C10 -1.2(7) . . . . ?
C13 C8 N1 C7 162.8(4) . . . . ?
C13 C8 N1 Sn1 -5.9(4) . . . . ?
C14 C10 C11 C12 178.9(5) . . . . ?
C15 C16 C17 C18 179.3(4) . . . . ?
C19 C20 C21 C22 -176.7(4) . . . . ?
Cl1 C2 C3 C4 -179.6(4) . . . . ?
Cl2 C4 C5 C6 178.2(3) . . . . ?
N1 C8 C9 C10 -179.5(4) . . . . ?
N1 C8 C13 C12 178.7(4) . . . . ?
N1 C8 C13 O1 -2.0(6) . . . . ?
O2 C1 C2 C3 178.7(4) . . . . ?
O2 C1 C2 Cl1 -1.3(6) . . . . ?
O2 C1 C6 C5 -178.9(4) . . . . ?
O2 C1 C6 C7 3.5(7) . . . . ?
Sn1 C15 C16 C17 68.4(6) . . . . ?
Sn1 C19 C20 C21 -69.6(5) . . . . ?
